data_7041024
loop_
_publ_author_name
'Au-Yeung, Ka-Chun'
'So, Yat-Ming'
'Sung, Herman H.-Y.'
'Williams, Ian D.'
'Leung, Wa-Hung'

_publ_section_title
;
 Tetravalent cerium pseudohalide complexes supported by the Kl\"aui
 tripodal ligand [Co(\h(5)-C5H5){P(O)(OEt)2}3]().
;
_journal_issue 45
_journal_name_full 'Dalton transactions (Cambridge, England : 2003)'
_journal_page_first 18163
_journal_page_last 18170
_journal_paper_doi 10.1039/c6dt03740b
_journal_volume 45
_journal_year 2016
_chemical_formula_moiety 'C34 H70 Ce Co2 N6 O18 P6'
_chemical_formula_sum 'C34 H70 Ce Co2 N6 O18 P6'
_chemical_formula_weight 1294.76
_chemical_name_systematic
;
 ? 
;
_space_group_IT_number 14
_space_group_name_Hall '-P 2yn'
_symmetry_cell_setting monoclinic
_symmetry_space_group_name_Hall '-P 2yn'
_symmetry_space_group_name_H-M 'P 1 21/n 1'
_atom_sites_solution_hydrogens geom
_atom_sites_solution_primary direct
_atom_sites_solution_secondary difmap
_audit_creation_date 2014-05-12
_audit_creation_method
;
  Olex2 1.2-beta
  (compiled May  9 2012 12:37:22, GUI svn.r4230)
;
_audit_update_record
;
2016-06-03 deposited with the CCDC.
2016-10-24 downloaded from the CCDC.
;
_cell_angle_alpha 90.00
_cell_angle_beta 90.8133(12)
_cell_angle_gamma 90.00
_cell_formula_units_Z 4
_cell_length_a 11.57001(13)
_cell_length_b 23.4809(3)
_cell_length_c 19.3336(2)
_cell_measurement_reflns_used 8223
_cell_measurement_temperature 99.97(13)
_cell_measurement_theta_max 75.3330
_cell_measurement_theta_min 4.8540
_cell_volume 5251.91(10)
_computing_cell_refinement
;
CrysAlisPro, Agilent Technologies,
Version 1.171.36.32 (release 02-08-2013 CrysAlis171 .NET)
(compiled Aug  2 2013,16:46:58)
;
_computing_data_collection
;
CrysAlisPro, Agilent Technologies,
Version 1.171.36.32 (release 02-08-2013 CrysAlis171 .NET)
(compiled Aug  2 2013,16:46:58)
;
_computing_data_reduction
;
CrysAlisPro, Agilent Technologies,
Version 1.171.36.32 (release 02-08-2013 CrysAlis171 .NET)
(compiled Aug  2 2013,16:46:58)
;
_computing_molecular_graphics
;
O. V. Dolomanov, L. J. Bourhis, R. J. Gildea, J. A. K. Howard and H. Puschmann,
OLEX2: a complete structure solution, refinement and analysis program.
J. Appl. Cryst. (2009). 42, 339-341.
;
_computing_publication_material
;
O. V. Dolomanov, L. J. Bourhis, R. J. Gildea, J. A. K. Howard and H. Puschmann,
OLEX2: a complete structure solution, refinement and analysis program.
J. Appl. Cryst. (2009). 42, 339-341.
;
_computing_structure_refinement
;
XL, G.M. Sheldrick, Acta Cryst.
(2008). A64, 112-122
;
_computing_structure_solution 'SHELXS-97 (Sheldrick, 1990)'
_diffrn_ambient_temperature 99.97(13)
_diffrn_detector_area_resol_mean 10.3587
_diffrn_measured_fraction_theta_full 0.980
_diffrn_measured_fraction_theta_max 0.977
_diffrn_measurement_details
;
  1 omega   26.00   88.00   1.0000    5.0000
omega____ theta____ kappa____ phi______ frames
    -      110.5703  -94.0000  -60.0000 62

  2 omega -126.00    4.00   1.0000    2.0000
omega____ theta____ kappa____ phi______ frames
    -      -40.9453    0.0000   90.0000 130

  3 omega   33.00   90.00   1.0000    5.0000
omega____ theta____ kappa____ phi______ frames
    -      110.5703  -30.0000   90.0000 57

  4 omega   33.00   68.00   1.0000    5.0000
omega____ theta____ kappa____ phi______ frames
    -      110.5703  -30.0000  -60.0000 35

  5 omega   37.00   95.00   1.0000    5.0000
omega____ theta____ kappa____ phi______ frames
    -      110.5703  -45.0000   30.0000 58

  6 omega   36.00   98.00   1.0000    5.0000
omega____ theta____ kappa____ phi______ frames
    -      110.5703  -45.0000 -180.0000 62

  7 omega -115.00  -11.00   1.0000    2.0000
omega____ theta____ kappa____ phi______ frames
    -      -40.9453  -57.0000  -90.0000 104

  8 omega -117.00  -15.00   1.0000    2.0000
omega____ theta____ kappa____ phi______ frames
    -      -40.9453  -37.0000    0.0000 102

  9 omega   80.00  107.00   1.0000    5.0000
omega____ theta____ kappa____ phi______ frames
    -      110.5703   30.0000  120.0000 27
;
_diffrn_measurement_device 'kappa diffractometer'
_diffrn_measurement_device_type 'SuperNova, Dual, Cu at zero, Atlas'
_diffrn_measurement_method '\w scans'
_diffrn_orient_matrix_UB_11 -0.1200992000
_diffrn_orient_matrix_UB_12 -0.0019849000
_diffrn_orient_matrix_UB_13 -0.0353749000
_diffrn_orient_matrix_UB_21 -0.0229455000
_diffrn_orient_matrix_UB_22 0.0616730000
_diffrn_orient_matrix_UB_23 0.0233680000
_diffrn_orient_matrix_UB_31 0.0527451000
_diffrn_orient_matrix_UB_32 0.0223764000
_diffrn_orient_matrix_UB_33 -0.0674400000
_diffrn_radiation_monochromator mirror
_diffrn_radiation_probe x-ray
_diffrn_radiation_type CuK\a
_diffrn_radiation_wavelength 1.5418
_diffrn_reflns_av_R_equivalents 0.0605
_diffrn_reflns_av_unetI/netI 0.0744
_diffrn_reflns_limit_h_max 13
_diffrn_reflns_limit_h_min -13
_diffrn_reflns_limit_k_max 28
_diffrn_reflns_limit_k_min -28
_diffrn_reflns_limit_l_max 23
_diffrn_reflns_limit_l_min -16
_diffrn_reflns_number 23456
_diffrn_reflns_theta_full 66.50
_diffrn_reflns_theta_max 67.50
_diffrn_reflns_theta_min 4.26
_diffrn_source 'sealed X-ray tube'
_diffrn_source_current 0.80
_diffrn_source_power 0.040
_diffrn_source_target Cu
_diffrn_source_voltage 50
_exptl_absorpt_coefficient_mu 13.815
_exptl_absorpt_correction_T_max 1.00000
_exptl_absorpt_correction_T_min 0.25443
_exptl_absorpt_correction_type multi-scan
_exptl_absorpt_process_details
;
CrysAlisPro, Agilent Technologies,
Version 1.171.36.32 (release 02-08-2013 CrysAlis171 .NET)
(compiled Aug  2 2013,16:46:58)
Empirical absorption correction using spherical harmonics,
 implemented in SCALE3 ABSPACK scaling algorithm.
;
_exptl_crystal_colour red
_exptl_crystal_density_diffrn 1.638
_exptl_crystal_density_method 'not measured'
_exptl_crystal_description plate
_exptl_crystal_F_000 2648
_exptl_crystal_size_max 0.15
_exptl_crystal_size_mid 0.15
_exptl_crystal_size_min 0.03
_refine_diff_density_max 2.267
_refine_diff_density_min -2.244
_refine_diff_density_rms 0.171
_refine_ls_extinction_method none
_refine_ls_goodness_of_fit_ref 1.001
_refine_ls_hydrogen_treatment constr
_refine_ls_matrix_type full
_refine_ls_number_parameters 613
_refine_ls_number_reflns 9243
_refine_ls_number_restraints 30
_refine_ls_restrained_S_all 1.003
_refine_ls_R_factor_all 0.0826
_refine_ls_R_factor_gt 0.0606
_refine_ls_shift/su_max 0.001
_refine_ls_shift/su_mean 0.000
_refine_ls_structure_factor_coef Fsqd
_refine_ls_weighting_details 'calc w=1/[\s^2^(Fo^2^)+(0.0903P)^2^+24.6264P] where P=(Fo^2^+2Fc^2^)/3'
_refine_ls_weighting_scheme calc
_refine_ls_wR_factor_gt 0.1476
_refine_ls_wR_factor_ref 0.1596
_reflns_number_gt 7432
_reflns_number_total 9243
_reflns_threshold_expression >2sigma(I)
_cod_data_source_file c6dt03740b2.cif
_cod_data_source_block ka13cult
_cod_depositor_comments
;
The following automatic conversions were performed:

'_symmetry_cell_setting' value 'Monoclinic' changed to 'monoclinic'
according to
/usr/data/users/saulius/crontab/automatic-downloads/rss-feeds/RSC/lib/dictionaries/cif_core.dic
dictionary named 'cif_core.dic' version 2.4.2 from 2011-04-26.

Automatic conversion script
Id: cif_fix_values 4268 2015-11-12 08:31:59Z antanas 

 Adding full bibliography for 7041024--7041027.cif.
;
_cod_original_sg_symbol_H-M P2(1)/n
_cod_database_code 7041024
_reflns_odcompleteness_completeness 88.36
_reflns_odcompleteness_iscentric 1
_reflns_odcompleteness_theta 68.13

loop_
_space_group_symop_id
_space_group_symop_operation_xyz
1 'x, y, z'
2 '-x+1/2, y+1/2, -z+1/2'
3 '-x, -y, -z'
4 'x-1/2, -y-1/2, z-1/2'

loop_
_atom_site_label
_atom_site_type_symbol
_atom_site_fract_x
_atom_site_fract_y
_atom_site_fract_z
_atom_site_U_iso_or_equiv
_atom_site_adp_type
_atom_site_occupancy
_atom_site_symmetry_multiplicity
_atom_site_calc_flag
_atom_site_refinement_flags
_atom_site_disorder_assembly
_atom_site_disorder_group
Ce1 Ce 0.53270(3) 0.274272(14) 0.309880(19) 0.01174(12) Uani 1 1 d . A .
Co1 Co 0.54684(8) 0.10753(4) 0.20735(5) 0.0122(2) Uani 1 1 d . . .
Co2 Co 0.46919(8) 0.45767(4) 0.27341(5) 0.0126(2) Uani 1 1 d . . .
P1 P 0.39865(13) 0.16346(7) 0.20914(9) 0.0140(3) Uani 1 1 d . . .
P2 P 0.57869(14) 0.12096(7) 0.31612(9) 0.0138(3) Uani 1 1 d . B .
P3 P 0.66015(13) 0.17806(7) 0.18514(9) 0.0137(3) Uani 1 1 d . B .
P4 P 0.53471(15) 0.42244(7) 0.36924(9) 0.0158(4) Uani 1 1 d . B .
P5 P 0.33832(13) 0.39150(7) 0.26856(9) 0.0141(3) Uani 1 1 d . B .
P6 P 0.58952(14) 0.40544(7) 0.21715(9) 0.0140(3) Uani 1 1 d . B .
O1 O 0.3299(4) 0.1638(2) 0.1361(3) 0.0218(11) Uani 1 1 d . . .
O2 O 0.3023(4) 0.1340(2) 0.2554(3) 0.0182(10) Uani 1 1 d . . .
O3 O 0.5195(4) 0.0730(2) 0.3626(3) 0.0217(11) Uani 1 1 d . . .
O4 O 0.7122(4) 0.1075(2) 0.3309(2) 0.0190(10) Uani 1 1 d . . .
O5 O 0.7941(4) 0.1589(2) 0.1850(2) 0.0165(10) Uani 1 1 d . . .
O6 O 0.6374(4) 0.1932(2) 0.1062(3) 0.0185(10) Uani 1 1 d . . .
O7 O 0.4140(4) 0.22492(19) 0.2320(3) 0.0164(10) Uani 1 1 d . . .
O8 O 0.5462(4) 0.1784(2) 0.3450(3) 0.0215(11) Uani 1 1 d . . .
O9 O 0.6533(4) 0.23095(19) 0.2291(2) 0.0173(10) Uani 1 1 d . . .
O11 O 0.6484(4) 0.4551(2) 0.3967(3) 0.0221(11) Uani 1 1 d . . .
O12 O 0.4421(5) 0.4391(2) 0.4272(3) 0.0274(12) Uani 1 1 d . . .
O13 O 0.2275(4) 0.4100(2) 0.3115(3) 0.0205(11) Uani 1 1 d . . .
O14 O 0.2888(4) 0.3925(2) 0.1902(3) 0.0185(10) Uani 1 1 d . . .
O15 O 0.5895(4) 0.4198(2) 0.1354(3) 0.0227(11) Uani 1 1 d . . .
O16 O 0.7172(4) 0.4261(2) 0.2372(3) 0.0223(11) Uani 1 1 d . . .
O17 O 0.5602(4) 0.3599(2) 0.3721(3) 0.0236(11) Uani 1 1 d . . .
O18 O 0.3680(4) 0.33080(19) 0.2882(3) 0.0174(10) Uani 1 1 d . . .
O19 O 0.5818(4) 0.34208(19) 0.2243(2) 0.0165(10) Uani 1 1 d . . .
N1 N 0.4223(6) 0.2614(3) 0.4109(3) 0.0237(14) Uani 1 1 d . . .
N2 N 0.4334(5) 0.2311(3) 0.4596(3) 0.0241(14) Uani 1 1 d . B .
N3 N 0.4403(8) 0.2022(4) 0.5080(4) 0.055(2) Uani 1 1 d . . .
N4 N 0.7154(6) 0.2710(3) 0.3643(4) 0.0316(16) Uani 1 1 d . . .
N5 N 0.8138(11) 0.2808(6) 0.3708(7) 0.020(3) Uiso 0.50 1 d P A 1
N5A N 0.8079(11) 0.2597(6) 0.3822(7) 0.023(3) Uiso 0.50 1 d P A 2
N6A N 0.9003(17) 0.2454(9) 0.4009(11) 0.062(5) Uiso 0.50 1 d P A 2
N6 N 0.9101(17) 0.2893(9) 0.3779(11) 0.062(5) Uiso 0.50 1 d P A 1
C1 C 0.6219(7) 0.0275(3) 0.2072(4) 0.0266(18) Uani 1 1 d . . .
H1 H 0.6781 0.0148 0.2400 0.032 Uiso 1 1 calc R . .
C2 C 0.6437(6) 0.0554(3) 0.1443(4) 0.0240(16) Uani 1 1 d U . .
H2 H 0.7179 0.0642 0.1267 0.029 Uiso 1 1 calc R . .
C3 C 0.5360(6) 0.0684(3) 0.1113(4) 0.0213(15) Uani 1 1 d . . .
H3 H 0.5251 0.0878 0.0685 0.026 Uiso 1 1 calc R . .
C4 C 0.4481(6) 0.0468(3) 0.1544(4) 0.0239(17) Uani 1 1 d . . .
H4 H 0.3674 0.0490 0.1453 0.029 Uiso 1 1 calc R . .
C5 C 0.4996(6) 0.0218(3) 0.2125(4) 0.0242(16) Uani 1 1 d U . .
H5 H 0.4599 0.0039 0.2493 0.029 Uiso 1 1 calc R . .
C6 C 0.5100(6) 0.5400(3) 0.3039(4) 0.0198(15) Uani 1 1 d . . .
H6 H 0.5636 0.5497 0.3396 0.024 Uiso 1 1 calc R . .
C7 C 0.3906(6) 0.5298(3) 0.3122(4) 0.0205(15) Uani 1 1 d U . .
H7 H 0.3498 0.5313 0.3544 0.025 Uiso 1 1 calc R . .
C8 C 0.3434(6) 0.5170(3) 0.2469(4) 0.0200(15) Uani 1 1 d . . .
H8 H 0.2644 0.5087 0.2374 0.024 Uiso 1 1 calc R . .
C9 C 0.4319(7) 0.5185(3) 0.1978(4) 0.0254(16) Uani 1 1 d . . .
H9 H 0.4239 0.5110 0.1496 0.030 Uiso 1 1 calc R . .
C10 C 0.5356(6) 0.5332(3) 0.2337(4) 0.0205(15) Uani 1 1 d U . .
H10 H 0.6095 0.5377 0.2136 0.025 Uiso 1 1 calc R . .
C11 C 0.3440(7) 0.2070(4) 0.0838(4) 0.0281(17) Uani 1 1 d . . .
H11A H 0.4047 0.1955 0.0510 0.034 Uiso 1 1 calc R . .
H11B H 0.3672 0.2435 0.1054 0.034 Uiso 1 1 calc R . .
C12 C 0.2300(8) 0.2134(4) 0.0466(5) 0.043(2) Uani 1 1 d . . .
H12A H 0.2366 0.2427 0.0107 0.065 Uiso 1 1 calc R . .
H12B H 0.1707 0.2247 0.0796 0.065 Uiso 1 1 calc R . .
H12C H 0.2083 0.1771 0.0251 0.065 Uiso 1 1 calc R . .
C13 C 0.1942(5) 0.1648(3) 0.2650(4) 0.0220(16) Uani 1 1 d . . .
H13A H 0.1297 0.1431 0.2435 0.026 Uiso 1 1 calc R . .
H13B H 0.1984 0.2023 0.2419 0.026 Uiso 1 1 calc R . .
C14 C 0.1722(7) 0.1728(5) 0.3396(5) 0.041(2) Uani 1 1 d . . .
H14A H 0.1004 0.1943 0.3453 0.062 Uiso 1 1 calc R . .
H14B H 0.2366 0.1939 0.3609 0.062 Uiso 1 1 calc R . .
H14C H 0.1651 0.1356 0.3620 0.062 Uiso 1 1 calc R . .
C15 C 0.4372(16) 0.0883(8) 0.4151(10) 0.033(4) Uiso 0.50 1 d P B 1
H15A H 0.3888 0.1207 0.3992 0.039 Uiso 0.50 1 calc PR B 1
H15B H 0.4779 0.0995 0.4584 0.039 Uiso 0.50 1 calc PR B 1
C16 C 0.3624(15) 0.0359(7) 0.4272(10) 0.033(4) Uiso 0.50 1 d P B 1
H16A H 0.3228 0.0253 0.3839 0.049 Uiso 0.50 1 calc PR B 1
H16B H 0.3050 0.0444 0.4625 0.049 Uiso 0.50 1 calc PR B 1
H16C H 0.4114 0.0042 0.4429 0.049 Uiso 0.50 1 calc PR B 1
C17 C 0.7587(7) 0.1146(4) 0.4005(4) 0.0304(18) Uani 1 1 d . B .
H17A H 0.7052 0.1380 0.4282 0.036 Uiso 1 1 calc R . .
H17B H 0.8340 0.1344 0.3988 0.036 Uiso 1 1 calc R . .
C18 C 0.7741(7) 0.0566(4) 0.4342(4) 0.0337(19) Uani 1 1 d . . .
H18A H 0.8298 0.0342 0.4079 0.051 Uiso 1 1 calc R B .
H18B H 0.6996 0.0367 0.4346 0.051 Uiso 1 1 calc R . .
H18C H 0.8028 0.0615 0.4817 0.051 Uiso 1 1 calc R . .
C19 C 0.8776(6) 0.1840(3) 0.2337(4) 0.0206(15) Uani 1 1 d . . .
H19A H 0.9350 0.1548 0.2478 0.025 Uiso 1 1 calc R . .
H19B H 0.8370 0.1969 0.2756 0.025 Uiso 1 1 calc R . .
C20 C 0.9388(7) 0.2338(3) 0.2013(5) 0.033(2) Uani 1 1 d . . .
H20A H 0.9775 0.2211 0.1592 0.050 Uiso 1 1 calc R . .
H20B H 0.9964 0.2490 0.2341 0.050 Uiso 1 1 calc R . .
H20C H 0.8825 0.2635 0.1896 0.050 Uiso 1 1 calc R . .
C21 C 0.6938(6) 0.2429(3) 0.0773(4) 0.0232(16) Uani 1 1 d . . .
H21A H 0.7787 0.2374 0.0778 0.028 Uiso 1 1 calc R . .
H21B H 0.6759 0.2771 0.1051 0.028 Uiso 1 1 calc R . .
C22 C 0.6503(8) 0.2507(4) 0.0037(4) 0.036(2) Uani 1 1 d . . .
H22A H 0.6696 0.2169 -0.0236 0.054 Uiso 1 1 calc R . .
H22B H 0.6870 0.2843 -0.0166 0.054 Uiso 1 1 calc R . .
H22C H 0.5663 0.2559 0.0036 0.054 Uiso 1 1 calc R . .
C31 C 0.7555(6) 0.4265(3) 0.4113(4) 0.0281(18) Uani 1 1 d . . .
H31A H 0.8124 0.4356 0.3752 0.034 Uiso 1 1 calc R . .
H31B H 0.7432 0.3847 0.4115 0.034 Uiso 1 1 calc R . .
C32 C 0.8004(9) 0.4457(5) 0.4811(5) 0.051(3) Uani 1 1 d . . .
H32A H 0.8073 0.4873 0.4815 0.077 Uiso 1 1 calc R . .
H32B H 0.8764 0.4287 0.4901 0.077 Uiso 1 1 calc R . .
H32C H 0.7466 0.4337 0.5170 0.077 Uiso 1 1 calc R . .
C33 C 0.4618(8) 0.4225(4) 0.4986(4) 0.036(2) Uani 1 1 d U . .
H33A H 0.5418 0.4080 0.5039 0.043 Uiso 1 1 calc R . .
H33B H 0.4541 0.4565 0.5285 0.043 Uiso 1 1 calc R . .
C34 C 0.3828(12) 0.3796(5) 0.5210(5) 0.065(3) Uani 1 1 d . . .
H34A H 0.3914 0.3455 0.4923 0.097 Uiso 1 1 calc R . .
H34B H 0.3035 0.3939 0.5166 0.097 Uiso 1 1 calc R . .
H34C H 0.3995 0.3700 0.5695 0.097 Uiso 1 1 calc R . .
C35 C 0.1757(8) 0.3716(4) 0.3613(5) 0.042(2) Uani 1 1 d . . .
H35A H 0.1375 0.3398 0.3363 0.050 Uiso 1 1 calc R . .
H35B H 0.2372 0.3553 0.3914 0.050 Uiso 1 1 calc R . .
C36 C 0.0932(11) 0.3998(6) 0.4030(7) 0.083(5) Uani 1 1 d . . .
H36A H 0.0342 0.4176 0.3733 0.124 Uiso 1 1 calc R . .
H36B H 0.1321 0.4292 0.4309 0.124 Uiso 1 1 calc R . .
H36C H 0.0567 0.3721 0.4337 0.124 Uiso 1 1 calc R . .
C37 C 0.2014(6) 0.3522(3) 0.1700(4) 0.0251(17) Uani 1 1 d . . .
H37A H 0.1305 0.3582 0.1972 0.030 Uiso 1 1 calc R . .
H37B H 0.2291 0.3128 0.1784 0.030 Uiso 1 1 calc R . .
C38 C 0.1762(7) 0.3611(4) 0.0940(5) 0.036(2) Uani 1 1 d . . .
H38A H 0.2424 0.3483 0.0671 0.054 Uiso 1 1 calc R . .
H38B H 0.1623 0.4016 0.0852 0.054 Uiso 1 1 calc R . .
H38C H 0.1075 0.3391 0.0804 0.054 Uiso 1 1 calc R . .
C39 C 0.5142(7) 0.3911(4) 0.0864(4) 0.0312(18) Uani 1 1 d . . .
H39A H 0.4346 0.4062 0.0893 0.037 Uiso 1 1 calc R . .
H39B H 0.5124 0.3497 0.0962 0.037 Uiso 1 1 calc R . .
C40 C 0.5613(8) 0.4016(4) 0.0164(4) 0.040(2) Uani 1 1 d . . .
H40A H 0.5145 0.3811 -0.0182 0.060 Uiso 1 1 calc R . .
H40B H 0.6414 0.3880 0.0148 0.060 Uiso 1 1 calc R . .
H40C H 0.5593 0.4425 0.0064 0.060 Uiso 1 1 calc R . .
C41 C 0.8150(6) 0.3910(3) 0.2197(5) 0.034(2) Uani 1 1 d . . .
H41A H 0.7900 0.3508 0.2161 0.040 Uiso 1 1 calc R . .
H41B H 0.8743 0.3937 0.2569 0.040 Uiso 1 1 calc R . .
C42 C 0.8671(8) 0.4094(6) 0.1519(5) 0.056(3) Uani 1 1 d . . .
H42A H 0.8098 0.4047 0.1145 0.084 Uiso 1 1 calc R . .
H42B H 0.9350 0.3858 0.1423 0.084 Uiso 1 1 calc R . .
H42C H 0.8902 0.4494 0.1549 0.084 Uiso 1 1 calc R . .
C16A C 0.4015(19) 0.0464(10) 0.4567(12) 0.051(5) Uiso 0.50 1 d P B 2
H16D H 0.4160 0.0059 0.4484 0.076 Uiso 0.50 1 calc PR B 2
H16E H 0.3252 0.0511 0.4773 0.076 Uiso 0.50 1 calc PR B 2
H16F H 0.4609 0.0616 0.4882 0.076 Uiso 0.50 1 calc PR B 2
C15A C 0.4048(13) 0.0770(6) 0.3917(8) 0.019(3) Uiso 0.50 1 d P B 2
H15C H 0.3848 0.1175 0.3993 0.022 Uiso 0.50 1 calc PR B 2
H15D H 0.3472 0.0606 0.3589 0.022 Uiso 0.50 1 calc PR B 2

loop_
_atom_site_aniso_label
_atom_site_aniso_U_11
_atom_site_aniso_U_22
_atom_site_aniso_U_33
_atom_site_aniso_U_23
_atom_site_aniso_U_13
_atom_site_aniso_U_12
Ce1 0.01363(19) 0.01088(18) 0.0107(2) -0.00061(13) 0.00130(13) 0.00038(13)
Co1 0.0134(5) 0.0120(5) 0.0113(6) -0.0018(4) 0.0001(4) 0.0023(4)
Co2 0.0159(5) 0.0114(5) 0.0105(6) 0.0007(4) 0.0003(4) 0.0010(4)
P1 0.0125(7) 0.0136(7) 0.0160(9) -0.0016(6) -0.0008(6) -0.0001(6)
P2 0.0160(8) 0.0131(7) 0.0122(9) 0.0024(6) 0.0020(6) 0.0050(6)
P3 0.0136(7) 0.0159(8) 0.0117(9) -0.0014(6) 0.0024(6) 0.0014(6)
P4 0.0214(8) 0.0142(8) 0.0117(9) 0.0012(6) -0.0022(6) -0.0025(6)
P5 0.0131(7) 0.0144(8) 0.0149(9) -0.0002(6) 0.0009(6) 0.0005(6)
P6 0.0158(8) 0.0143(8) 0.0120(9) 0.0002(6) 0.0036(6) -0.0018(6)
O1 0.024(2) 0.020(2) 0.022(3) -0.006(2) -0.011(2) 0.004(2)
O2 0.012(2) 0.018(2) 0.024(3) -0.001(2) 0.0060(19) 0.0023(19)
O3 0.027(3) 0.017(2) 0.020(3) 0.003(2) 0.008(2) 0.000(2)
O4 0.023(2) 0.023(2) 0.011(3) -0.0019(19) -0.0018(19) 0.000(2)
O5 0.009(2) 0.024(2) 0.016(3) -0.006(2) 0.0023(17) 0.0014(18)
O6 0.018(2) 0.020(2) 0.017(3) 0.002(2) 0.0006(19) -0.0022(19)
O7 0.015(2) 0.015(2) 0.019(3) -0.0047(19) -0.0021(18) 0.0047(18)
O8 0.030(3) 0.020(2) 0.015(3) 0.003(2) 0.005(2) 0.010(2)
O9 0.018(2) 0.019(2) 0.014(3) -0.0051(19) 0.0041(19) -0.0034(19)
O11 0.028(3) 0.016(2) 0.021(3) 0.001(2) -0.009(2) -0.004(2)
O12 0.036(3) 0.038(3) 0.008(3) 0.004(2) 0.005(2) 0.005(2)
O13 0.019(2) 0.021(2) 0.021(3) 0.000(2) 0.008(2) 0.004(2)
O14 0.017(2) 0.021(2) 0.017(3) 0.001(2) -0.0016(19) -0.0038(19)
O15 0.029(3) 0.025(3) 0.014(3) -0.001(2) 0.001(2) 0.000(2)
O16 0.016(2) 0.017(2) 0.033(3) -0.003(2) 0.001(2) 0.003(2)
O17 0.034(3) 0.015(2) 0.022(3) 0.004(2) -0.008(2) -0.007(2)
O18 0.014(2) 0.017(2) 0.022(3) -0.003(2) -0.0009(18) -0.0044(18)
O19 0.017(2) 0.016(2) 0.017(3) -0.0034(19) 0.0105(18) -0.0004(18)
N1 0.033(3) 0.026(3) 0.013(3) 0.002(3) 0.018(3) 0.005(3)
N2 0.030(3) 0.033(3) 0.009(3) 0.005(3) 0.006(2) 0.002(3)
N3 0.058(5) 0.078(6) 0.029(5) 0.018(5) 0.015(4) 0.036(5)
N4 0.023(3) 0.040(4) 0.031(4) -0.011(3) -0.011(3) 0.006(3)
C1 0.031(4) 0.010(3) 0.038(5) -0.009(3) -0.016(3) 0.006(3)
C2 0.023(3) 0.021(3) 0.028(3) -0.013(3) 0.008(3) 0.004(3)
C3 0.029(4) 0.019(3) 0.015(4) -0.007(3) 0.003(3) 0.000(3)
C4 0.028(4) 0.012(3) 0.031(5) -0.007(3) -0.011(3) 0.006(3)
C5 0.026(3) 0.016(3) 0.031(4) -0.003(3) 0.004(3) -0.009(3)
C6 0.025(3) 0.009(3) 0.026(4) 0.004(3) -0.004(3) -0.002(3)
C7 0.029(3) 0.012(3) 0.020(3) -0.005(2) 0.006(3) 0.009(2)
C8 0.020(3) 0.015(3) 0.024(4) -0.003(3) -0.003(3) 0.003(3)
C9 0.037(4) 0.019(3) 0.020(4) 0.002(3) -0.004(3) 0.002(3)
C10 0.020(3) 0.017(3) 0.025(3) 0.009(3) 0.007(3) -0.004(2)
C11 0.028(4) 0.037(4) 0.019(4) 0.007(3) 0.003(3) 0.002(3)
C12 0.051(6) 0.046(5) 0.032(6) 0.006(4) -0.014(4) 0.014(5)
C13 0.010(3) 0.019(3) 0.037(5) -0.003(3) -0.001(3) 0.004(3)
C14 0.027(4) 0.062(6) 0.035(5) -0.018(5) 0.003(4) 0.013(4)
C17 0.035(4) 0.036(4) 0.020(4) -0.006(3) -0.006(3) -0.002(4)
C18 0.041(5) 0.049(5) 0.011(4) 0.008(4) -0.001(3) 0.006(4)
C19 0.018(3) 0.020(3) 0.024(4) -0.006(3) -0.007(3) -0.002(3)
C20 0.027(4) 0.026(4) 0.047(6) 0.003(4) -0.006(4) -0.009(3)
C21 0.019(3) 0.029(4) 0.022(4) 0.007(3) 0.008(3) -0.004(3)
C22 0.044(5) 0.042(5) 0.021(5) 0.011(4) 0.001(4) -0.006(4)
C31 0.021(4) 0.032(4) 0.031(5) 0.015(3) -0.005(3) -0.007(3)
C32 0.049(6) 0.069(7) 0.036(6) 0.022(5) -0.018(4) -0.027(5)
C33 0.040(4) 0.046(4) 0.022(4) 0.005(3) 0.007(3) -0.003(3)
C34 0.112(10) 0.062(7) 0.021(6) 0.010(5) 0.011(5) -0.034(7)
C35 0.045(5) 0.057(6) 0.023(5) 0.020(4) 0.020(4) 0.017(5)
C36 0.078(8) 0.078(9) 0.095(11) 0.044(8) 0.051(8) 0.050(7)
C37 0.020(3) 0.033(4) 0.022(4) -0.001(3) -0.004(3) -0.009(3)
C38 0.037(5) 0.033(4) 0.037(5) -0.002(4) -0.009(4) -0.004(4)
C39 0.029(4) 0.035(4) 0.029(5) 0.001(4) -0.006(3) 0.007(3)
C40 0.046(5) 0.066(6) 0.008(4) -0.007(4) 0.004(3) 0.003(5)
C41 0.012(3) 0.027(4) 0.062(6) -0.008(4) 0.002(3) 0.002(3)
C42 0.035(5) 0.091(9) 0.042(6) -0.028(6) 0.008(4) 0.011(5)

loop_
_atom_type_symbol
_atom_type_description
_atom_type_scat_dispersion_real
_atom_type_scat_dispersion_imag
_atom_type_scat_source
C C 0.0181 0.0091 'International Tables Vol C Tables 4.2.6.8 and 6.1.1.4'
H H 0.0000 0.0000 'International Tables Vol C Tables 4.2.6.8 and 6.1.1.4'
Ce Ce -1.8482 9.6596 'International Tables Vol C Tables 4.2.6.8 and 6.1.1.4'
Co Co -2.3653 3.6143 'International Tables Vol C Tables 4.2.6.8 and 6.1.1.4'
N N 0.0311 0.0180 'International Tables Vol C Tables 4.2.6.8 and 6.1.1.4'
O O 0.0492 0.0322 'International Tables Vol C Tables 4.2.6.8 and 6.1.1.4'
P P 0.2955 0.4335 'International Tables Vol C Tables 4.2.6.8 and 6.1.1.4'

loop_
_geom_angle_atom_site_label_1
_geom_angle_atom_site_label_2
_geom_angle_atom_site_label_3
_geom_angle
O7 Ce1 O8 75.36(17)
O7 Ce1 O9 72.82(16)
O7 Ce1 O17 145.65(16)
O7 Ce1 O18 72.38(15)
O7 Ce1 O19 91.61(16)
O7 Ce1 N1 98.6(2)
O7 Ce1 N4 142.3(2)
O8 Ce1 O17 131.18(17)
O8 Ce1 O18 129.79(16)
O8 Ce1 O19 145.83(16)
O8 Ce1 N1 71.00(19)
O9 Ce1 O8 74.91(17)
O9 Ce1 O17 129.23(17)
O9 Ce1 O18 127.89(17)
O9 Ce1 O19 71.06(16)
O9 Ce1 N1 145.91(19)
O9 Ce1 N4 75.1(2)
O17 Ce1 O19 75.64(17)
O17 Ce1 N1 76.0(2)
O18 Ce1 O17 73.37(16)
O18 Ce1 O19 72.44(16)
O18 Ce1 N1 77.0(2)
N1 Ce1 O19 142.99(18)
N4 Ce1 O8 77.5(2)
N4 Ce1 O17 71.7(2)
N4 Ce1 O18 145.0(2)
N4 Ce1 O19 96.4(2)
N4 Ce1 N1 96.8(2)
P2 Co1 P1 91.16(7)
P2 Co1 P3 89.20(7)
P3 Co1 P1 91.22(7)
C1 Co1 P1 152.2(2)
C1 Co1 P2 93.9(2)
C1 Co1 P3 116.1(2)
C1 Co1 C3 67.5(3)
C1 Co1 C4 66.8(3)
C1 Co1 C5 40.1(3)
C2 Co1 P1 143.7(2)
C2 Co1 P2 125.2(2)
C2 Co1 P3 90.0(2)
C2 Co1 C1 39.8(3)
C2 Co1 C3 40.2(3)
C2 Co1 C4 66.7(3)
C2 Co1 C5 66.6(3)
C3 Co1 P1 104.2(2)
C3 Co1 P2 161.2(2)
C3 Co1 P3 101.0(2)
C3 Co1 C4 39.9(3)
C3 Co1 C5 66.6(3)
C4 Co1 P1 89.7(2)
C4 Co1 P2 131.6(2)
C4 Co1 P3 139.2(2)
C4 Co1 C5 39.0(3)
C5 Co1 P1 112.1(2)
C5 Co1 P2 97.8(2)
C5 Co1 P3 155.3(2)
P4 Co2 P5 89.94(7)
P4 Co2 P6 89.63(7)
P6 Co2 P5 91.49(7)
C6 Co2 P4 92.2(2)
C6 Co2 P5 146.7(2)
C6 Co2 P6 121.8(2)
C6 Co2 C8 66.4(3)
C6 Co2 C9 66.7(3)
C6 Co2 C10 39.4(3)
C7 Co2 P4 98.9(2)
C7 Co2 P5 107.0(2)
C7 Co2 P6 159.6(2)
C7 Co2 C6 39.9(3)
C7 Co2 C8 39.5(3)
C7 Co2 C9 66.8(3)
C7 Co2 C10 66.6(3)
C8 Co2 P4 135.0(2)
C8 Co2 P5 89.1(2)
C8 Co2 P6 135.4(2)
C8 Co2 C9 39.6(3)
C8 Co2 C10 66.3(3)
C9 Co2 P4 158.8(2)
C9 Co2 P5 108.8(2)
C9 Co2 P6 99.4(2)
C10 Co2 P4 121.1(2)
C10 Co2 P5 148.6(2)
C10 Co2 P6 93.1(2)
C10 Co2 C9 39.8(3)
O1 P1 Co1 111.82(19)
O2 P1 Co1 107.86(18)
O2 P1 O1 98.8(3)
O7 P1 Co1 119.52(19)
O7 P1 O1 107.7(3)
O7 P1 O2 109.1(3)
O3 P2 Co1 112.1(2)
O4 P2 Co1 107.32(19)
O4 P2 O3 100.4(3)
O8 P2 Co1 116.9(2)
O8 P2 O3 108.1(3)
O8 P2 O4 110.8(3)
O5 P3 Co1 111.89(19)
O6 P3 Co1 105.71(19)
O6 P3 O5 102.0(3)
O9 P3 Co1 118.9(2)
O9 P3 O5 106.7(3)
O9 P3 O6 110.4(3)
O11 P4 Co2 112.2(2)
O11 P4 O12 101.8(3)
O12 P4 Co2 106.0(2)
O17 P4 Co2 118.3(2)
O17 P4 O11 107.2(3)
O17 P4 O12 110.2(3)
O13 P5 Co2 110.3(2)
O13 P5 O14 101.9(3)
O14 P5 Co2 105.57(19)
O18 P5 Co2 120.51(18)
O18 P5 O13 107.9(3)
O18 P5 O14 109.0(3)
O15 P6 Co2 112.5(2)
O16 P6 Co2 107.8(2)
O16 P6 O15 99.3(3)
O19 P6 Co2 118.5(2)
O19 P6 O15 107.4(3)
O19 P6 O16 109.6(3)
C11 O1 P1 124.0(5)
C13 O2 P1 117.6(4)
C15 O3 P2 120.6(8)
C15 O3 C15A 25.5(8)
C15A O3 P2 124.9(6)
C17 O4 P2 119.2(5)
C19 O5 P3 120.9(4)
C21 O6 P3 118.8(4)
P1 O7 Ce1 136.5(3)
P2 O8 Ce1 139.7(3)
P3 O9 Ce1 140.4(3)
C31 O11 P4 122.8(5)
C33 O12 P4 120.0(5)
C35 O13 P5 121.0(5)
C37 O14 P5 119.0(4)
C39 O15 P6 122.4(5)
C41 O16 P6 119.7(5)
P4 O17 Ce1 142.2(3)
P5 O18 Ce1 139.1(3)
P6 O19 Ce1 138.3(3)
N2 N1 Ce1 132.6(5)
N3 N2 N1 177.4(8)
N5 N4 Ce1 155.8(9)
N5A N4 Ce1 165.8(9)
N5A N4 N5 27.3(8)
N6 N5 N4 178(2)
N4 N5A N6A 176.4(19)
C2 C1 Co1 70.0(4)
C2 C1 C5 107.2(6)
C5 C1 Co1 70.7(4)
C1 C2 Co1 70.2(4)
C1 C2 C3 108.7(7)
C3 C2 Co1 70.1(4)
C2 C3 Co1 69.6(4)
C4 C3 Co1 70.5(4)
C4 C3 C2 106.8(7)
C3 C4 Co1 69.6(4)
C5 C4 Co1 70.7(4)
C5 C4 C3 108.9(7)
C1 C5 Co1 69.2(4)
C4 C5 Co1 70.4(4)
C4 C5 C1 108.4(7)
C7 C6 Co2 69.8(4)
C10 C6 Co2 70.7(4)
C10 C6 C7 108.1(6)
C6 C7 Co2 70.3(4)
C8 C7 Co2 70.5(4)
C8 C7 C6 107.7(6)
C7 C8 Co2 70.0(4)
C7 C8 C9 108.9(6)
C9 C8 Co2 70.6(4)
C8 C9 Co2 69.8(4)
C8 C9 C10 107.0(7)
C10 C9 Co2 70.0(4)
C6 C10 Co2 69.9(4)
C6 C10 C9 108.2(6)
C9 C10 Co2 70.1(4)
O1 C11 C12 107.4(7)
O2 C13 C14 110.2(6)
O3 C15 C16 106.7(14)
O4 C17 C18 109.6(6)
O5 C19 C20 110.8(6)
O6 C21 C22 108.3(6)
O11 C31 C32 108.7(8)
C34 C33 O12 112.7(8)
C36 C35 O13 111.8(8)
O14 C37 C38 107.4(6)
O15 C39 C40 107.1(7)
O16 C41 C42 111.3(7)
C16A C15A O3 109.8(13)

loop_
_geom_bond_atom_site_label_1
_geom_bond_atom_site_label_2
_geom_bond_distance
Ce1 O7 2.331(4)
Ce1 O8 2.355(5)
Ce1 O9 2.341(5)
Ce1 O17 2.363(5)
Ce1 O18 2.355(4)
Ce1 O19 2.371(5)
Ce1 N1 2.369(6)
Ce1 N4 2.349(6)
Co1 P1 2.1603(18)
Co1 P2 2.153(2)
Co1 P3 2.1590(19)
Co1 C1 2.070(7)
Co1 C2 2.068(7)
Co1 C3 2.075(7)
Co1 C4 2.086(7)
Co1 C5 2.090(7)
Co2 P4 2.157(2)
Co2 P5 2.1706(19)
Co2 P6 2.161(2)
Co2 C6 2.073(7)
Co2 C7 2.067(6)
Co2 C8 2.074(7)
Co2 C9 2.085(7)
Co2 C10 2.084(7)
P1 O1 1.611(5)
P1 O2 1.597(5)
P1 O7 1.519(5)
P2 O3 1.600(5)
P2 O4 1.599(5)
P2 O8 1.511(5)
P3 O5 1.614(4)
P3 O6 1.585(5)
P3 O9 1.508(5)
P4 O11 1.606(5)
P4 O12 1.610(5)
P4 O17 1.498(5)
P5 O13 1.598(5)
P5 O14 1.612(5)
P5 O18 1.513(5)
P6 O15 1.617(5)
P6 O16 1.597(5)
P6 O19 1.497(5)
O1 C11 1.442(9)
O2 C13 1.458(7)
O3 C15 1.448(19)
O3 C15A 1.453(15)
O4 C17 1.451(9)
O5 C19 1.462(8)
O6 C21 1.452(8)
O11 C31 1.434(9)
O12 C33 1.449(10)
O13 C35 1.454(10)
O14 C37 1.436(8)
O15 C39 1.445(9)
O16 C41 1.443(8)
N1 N2 1.185(9)
N2 N3 1.159(10)
N4 N5 1.167(14)
N4 N5A 1.151(15)
N5 N6 1.14(2)
N5A N6A 1.17(2)
C1 C2 1.408(12)
C1 C5 1.427(10)
C2 C3 1.425(10)
C3 C4 1.419(11)
C4 C5 1.393(11)
C6 C7 1.414(10)
C6 C10 1.401(11)
C7 C8 1.400(10)
C8 C9 1.408(11)
C9 C10 1.420(10)
C11 C12 1.501(11)
C13 C14 1.480(12)
C15 C16 1.52(2)
C17 C18 1.517(12)
C19 C20 1.507(10)
C21 C22 1.513(11)
C31 C32 1.509(12)
C33 C34 1.431(13)
C35 C36 1.422(13)
C37 C38 1.509(11)
C39 C40 1.487(12)
C41 C42 1.513(14)
C16A C15A 1.45(3)

loop_
_geom_torsion_atom_site_label_1
_geom_torsion_atom_site_label_2
_geom_torsion_atom_site_label_3
_geom_torsion_atom_site_label_4
_geom_torsion
Ce1 N1 N2 N3 -174(100)
Ce1 N4 N5 N6 -146(75)
Ce1 N4 N5A N6A -49(32)
Co1 P1 O1 C11 -98.2(5)
Co1 P1 O2 C13 179.1(4)
Co1 P1 O7 Ce1 -32.4(5)
Co1 P2 O3 C15 -122.1(10)
Co1 P2 O3 C15A -92.1(9)
Co1 P2 O4 C17 178.4(5)
Co1 P2 O8 Ce1 -30.6(5)
Co1 P3 O5 C19 -119.1(5)
Co1 P3 O6 C21 174.4(4)
Co1 P3 O9 Ce1 -14.4(5)
Co1 C1 C2 C3 -59.8(5)
Co1 C1 C5 C4 59.7(5)
Co1 C2 C3 C4 -61.1(5)
Co1 C3 C4 C5 -60.0(5)
Co1 C4 C5 C1 -59.0(5)
Co2 P4 O11 C31 -124.1(5)
Co2 P4 O12 C33 -178.8(5)
Co2 P4 O17 Ce1 -11.4(6)
Co2 P5 O13 C35 -131.3(6)
Co2 P5 O14 C37 178.6(5)
Co2 P5 O18 Ce1 -12.8(5)
Co2 P6 O15 C39 -90.3(5)
Co2 P6 O16 C41 166.2(5)
Co2 P6 O19 Ce1 -33.0(5)
Co2 C6 C7 C8 -60.9(5)
Co2 C6 C10 C9 59.9(5)
Co2 C7 C8 C9 -60.1(5)
Co2 C8 C9 C10 -60.5(5)
Co2 C9 C10 C6 -59.7(5)
P1 Co1 P2 O3 94.1(2)
P1 Co1 P2 O4 -156.6(2)
P1 Co1 P2 O8 -31.5(2)
P1 Co1 P3 O5 174.7(2)
P1 Co1 P3 O6 -75.1(2)
P1 Co1 P3 O9 49.5(2)
P1 Co1 C1 C2 114.9(6)
P1 Co1 C1 C5 -2.5(8)
P1 Co1 C2 C1 -134.5(4)
P1 Co1 C2 C3 -15.0(6)
P1 Co1 C3 C2 170.9(4)
P1 Co1 C3 C4 -71.8(4)
P1 Co1 C4 C3 112.9(4)
P1 Co1 C4 C5 -127.3(4)
P1 Co1 C5 C1 178.7(4)
P1 Co1 C5 C4 59.2(5)
P1 O1 C11 C12 -148.3(6)
P1 O2 C13 C14 -123.7(6)
P2 Co1 P1 O1 -174.1(2)
P2 Co1 P1 O2 -66.5(2)
P2 Co1 P1 O7 58.8(2)
P2 Co1 P3 O5 83.6(2)
P2 Co1 P3 O6 -166.2(2)
P2 Co1 P3 O9 -41.6(2)
P2 Co1 C1 C2 -145.1(4)
P2 Co1 C1 C5 97.5(4)
P2 Co1 C2 C1 44.3(5)
P2 Co1 C2 C3 163.8(4)
P2 Co1 C3 C2 -45.0(9)
P2 Co1 C3 C4 72.3(8)
P2 Co1 C4 C3 -155.8(3)
P2 Co1 C4 C5 -36.0(5)
P2 Co1 C5 C1 -86.8(4)
P2 Co1 C5 C4 153.6(4)
P2 O3 C15 C16 156.6(10)
P2 O3 C15A C16A -148.6(12)
P2 O4 C17 C18 103.9(7)
P3 Co1 P1 O1 96.6(2)
P3 Co1 P1 O2 -155.8(2)
P3 Co1 P1 O7 -30.5(2)
P3 Co1 P2 O3 -174.7(2)
P3 Co1 P2 O4 -65.4(2)
P3 Co1 P2 O8 59.7(2)
P3 Co1 C1 C2 -54.0(4)
P3 Co1 C1 C5 -171.5(4)
P3 Co1 C2 C1 133.4(4)
P3 Co1 C2 C3 -107.1(4)
P3 Co1 C3 C2 76.8(4)
P3 Co1 C3 C4 -165.9(4)
P3 Co1 C4 C3 21.4(5)
P3 Co1 C4 C5 141.2(4)
P3 Co1 C5 C1 18.5(8)
P3 Co1 C5 C4 -101.0(6)
P3 O5 C19 C20 -94.3(7)
P3 O6 C21 C22 -175.3(5)
P4 Co2 P5 O13 85.9(2)
P4 Co2 P5 O14 -164.7(2)
P4 Co2 P5 O18 -40.9(2)
P4 Co2 P6 O15 -173.4(2)
P4 Co2 P6 O16 -65.0(2)
P4 Co2 P6 O19 60.2(2)
P4 Co2 C6 C7 -101.2(4)
P4 Co2 C6 C10 140.1(4)
P4 Co2 C7 C6 82.7(4)
P4 Co2 C7 C8 -159.3(4)
P4 Co2 C8 C7 29.6(5)
P4 Co2 C8 C9 149.2(4)
P4 Co2 C9 C8 -87.1(7)
P4 Co2 C9 C10 30.7(9)
P4 Co2 C10 C6 -48.4(5)
P4 Co2 C10 C9 -167.5(4)
P4 O11 C31 C32 -132.3(6)
P4 O12 C33 C34 -110.6(9)
P5 Co2 P4 O11 175.9(2)
P5 Co2 P4 O12 -73.9(2)
P5 Co2 P4 O17 50.3(3)
P5 Co2 P6 O15 96.6(2)
P5 Co2 P6 O16 -154.9(2)
P5 Co2 P6 O19 -29.8(2)
P5 Co2 C6 C7 -8.1(6)
P5 Co2 C6 C10 -126.7(4)
P5 Co2 C7 C6 175.4(4)
P5 Co2 C7 C8 -66.6(4)
P5 Co2 C8 C7 118.6(4)
P5 Co2 C8 C9 -121.8(4)
P5 Co2 C9 C8 63.9(4)
P5 Co2 C9 C10 -178.3(4)
P5 Co2 C10 C6 122.2(4)
P5 Co2 C10 C9 3.0(7)
P5 O13 C35 C36 168.6(9)
P5 O14 C37 C38 -177.3(5)
P6 Co2 P4 O11 84.4(2)
P6 Co2 P4 O12 -165.4(2)
P6 Co2 P4 O17 -41.2(3)
P6 Co2 P5 O13 175.5(2)
P6 Co2 P5 O14 -75.1(2)
P6 Co2 P5 O18 48.8(2)
P6 Co2 C6 C7 167.9(4)
P6 Co2 C6 C10 49.2(5)
P6 Co2 C7 C6 -30.8(8)
P6 Co2 C7 C8 87.2(7)
P6 Co2 C8 C7 -150.2(4)
P6 Co2 C8 C9 -30.6(5)
P6 Co2 C9 C8 158.8(4)
P6 Co2 C9 C10 -83.5(4)
P6 Co2 C10 C6 -139.8(4)
P6 Co2 C10 C9 101.0(4)
P6 O15 C39 C40 -163.1(6)
P6 O16 C41 C42 95.3(7)
O1 P1 O2 C13 -64.5(5)
O1 P1 O7 Ce1 -161.4(4)
O2 P1 O1 C11 148.4(5)
O2 P1 O7 Ce1 92.2(4)
O3 P2 O4 C17 -64.3(5)
O3 P2 O8 Ce1 -158.2(4)
O4 P2 O3 C15 124.2(10)
O4 P2 O3 C15A 154.3(9)
O4 P2 O8 Ce1 92.8(5)
O5 P3 O6 C21 -68.5(5)
O5 P3 O9 Ce1 -142.0(4)
O6 P3 O5 C19 128.4(5)
O6 P3 O9 Ce1 107.9(4)
O7 Ce1 O8 P2 56.8(4)
O7 Ce1 O9 P3 -33.0(4)
O7 Ce1 O17 P4 -28.8(7)
O7 Ce1 O18 P5 -130.6(5)
O7 Ce1 O19 P6 132.5(4)
O7 Ce1 N1 N2 103.4(7)
O7 Ce1 N4 N5 93(2)
O7 Ce1 N4 N5A 5(4)
O7 P1 O1 C11 35.0(6)
O7 P1 O2 C13 47.8(5)
O8 Ce1 O7 P1 -18.0(4)
O8 Ce1 O9 P3 46.0(4)
O8 Ce1 O17 P4 -162.1(4)
O8 Ce1 O18 P5 177.0(4)
O8 Ce1 O19 P6 -161.7(3)
O8 Ce1 N1 N2 32.2(7)
O8 Ce1 N4 N5 138(2)
O8 Ce1 N4 N5A 50(4)
O8 P2 O3 C15 8.1(10)
O8 P2 O3 C15A 38.2(10)
O8 P2 O4 C17 49.8(6)
O9 Ce1 O7 P1 60.4(4)
O9 Ce1 O8 P2 -19.0(4)
O9 Ce1 O17 P4 92.4(5)
O9 Ce1 O18 P5 -80.4(5)
O9 Ce1 O19 P6 -156.3(4)
O9 Ce1 N1 N2 31.5(9)
O9 Ce1 N4 N5 60(2)
O9 Ce1 N4 N5A -27(4)
O9 P3 O5 C19 12.5(6)
O9 P3 O6 C21 44.7(5)
O11 P4 O12 C33 -61.4(6)
O11 P4 O17 Ce1 -139.4(5)
O12 P4 O11 C31 123.1(6)
O12 P4 O17 Ce1 110.6(5)
O13 P5 O14 C37 -66.1(5)
O13 P5 O18 Ce1 -140.6(4)
O14 P5 O13 C35 116.9(6)
O14 P5 O18 Ce1 109.4(4)
O15 P6 O16 C41 -76.5(6)
O15 P6 O19 Ce1 -161.8(4)
O16 P6 O15 C39 155.9(5)
O16 P6 O19 Ce1 91.3(4)
O17 Ce1 O7 P1 -163.5(3)
O17 Ce1 O8 P2 -148.3(4)
O17 Ce1 O9 P3 177.3(4)
O17 Ce1 O18 P5 46.8(4)
O17 Ce1 O19 P6 -15.2(4)
O17 Ce1 N1 N2 -111.2(8)
O17 Ce1 N4 N5 -81(2)
O17 Ce1 N4 N5A -168(4)
O17 P4 O11 C31 7.4(6)
O17 P4 O12 C33 52.1(6)
O18 Ce1 O7 P1 -159.0(5)
O18 Ce1 O8 P2 108.1(4)
O18 Ce1 O9 P3 -83.1(5)
O18 Ce1 O17 P4 -33.3(5)
O18 Ce1 O19 P6 61.5(4)
O18 Ce1 N1 N2 173.0(8)
O18 Ce1 N4 N5 -77(2)
O18 Ce1 N4 N5A -164(4)
O18 P5 O13 C35 2.2(7)
O18 P5 O14 C37 47.8(6)
O19 Ce1 O7 P1 130.0(4)
O19 Ce1 O8 P2 -13.7(6)
O19 Ce1 O9 P3 -130.9(5)
O19 Ce1 O17 P4 42.3(5)
O19 Ce1 O18 P5 -33.0(4)
O19 Ce1 N1 N2 -152.2(6)
O19 Ce1 N4 N5 -8(2)
O19 Ce1 N4 N5A -96(4)
O19 P6 O15 C39 41.9(6)
O19 P6 O16 C41 35.8(7)
N1 Ce1 O7 P1 -85.7(4)
N1 Ce1 O8 P2 161.5(5)
N1 Ce1 O9 P3 46.7(6)
N1 Ce1 O17 P4 -113.6(6)
N1 Ce1 O18 P5 125.9(5)
N1 Ce1 O19 P6 25.9(6)
N1 Ce1 N4 N5 -154(2)
N1 Ce1 N4 N5A 119(4)
N4 Ce1 O7 P1 27.4(6)
N4 Ce1 O8 P2 -96.7(5)
N4 Ce1 O9 P3 126.8(5)
N4 Ce1 O17 P4 144.2(6)
N4 Ce1 O18 P5 42.7(7)
N4 Ce1 O19 P6 -84.5(4)
N4 Ce1 N1 N2 -42.0(8)
N5 N4 N5A N6A -165(32)
N5A N4 N5 N6 2(75)
C1 Co1 P1 O1 -73.5(6)
C1 Co1 P1 O2 34.1(6)
C1 Co1 P1 O7 159.4(5)
C1 Co1 P2 O3 -58.6(3)
C1 Co1 P2 O4 50.7(3)
C1 Co1 P2 O8 175.8(3)
C1 Co1 P3 O5 -10.4(3)
C1 Co1 P3 O6 99.8(3)
C1 Co1 P3 O9 -135.6(3)
C1 Co1 C2 C3 119.5(6)
C1 Co1 C3 C2 -37.1(5)
C1 Co1 C3 C4 80.2(5)
C1 Co1 C4 C3 -82.2(5)
C1 Co1 C4 C5 37.6(5)
C1 Co1 C5 C4 -119.6(7)
C1 C2 C3 Co1 59.8(5)
C1 C2 C3 C4 -1.3(8)
C2 Co1 P1 O1 4.9(4)
C2 Co1 P1 O2 112.5(4)
C2 Co1 P1 O7 -122.2(4)
C2 Co1 P2 O3 -85.3(3)
C2 Co1 P2 O4 24.0(3)
C2 Co1 P2 O8 149.2(3)
C2 Co1 P3 O5 -41.6(3)
C2 Co1 P3 O6 68.6(3)
C2 Co1 P3 O9 -166.8(3)
C2 Co1 C1 C5 -117.5(6)
C2 Co1 C3 C4 117.3(6)
C2 Co1 C4 C3 -38.7(4)
C2 Co1 C4 C5 81.1(5)
C2 Co1 C5 C1 38.2(5)
C2 Co1 C5 C4 -81.3(5)
C2 C1 C5 Co1 -60.8(5)
C2 C1 C5 C4 -1.1(8)
C2 C3 C4 Co1 60.5(5)
C2 C3 C4 C5 0.5(8)
C3 Co1 P1 O1 -5.0(3)
C3 Co1 P1 O2 102.6(3)
C3 Co1 P1 O7 -132.1(3)
C3 Co1 P2 O3 -51.3(7)
C3 Co1 P2 O4 58.0(7)
C3 Co1 P2 O8 -176.9(7)
C3 Co1 P3 O5 -80.6(3)
C3 Co1 P3 O6 29.7(3)
C3 Co1 P3 O9 154.3(3)
C3 Co1 C1 C2 37.5(4)
C3 Co1 C1 C5 -80.0(5)
C3 Co1 C2 C1 -119.5(6)
C3 Co1 C4 C5 119.8(6)
C3 Co1 C5 C1 82.2(5)
C3 Co1 C5 C4 -37.3(5)
C3 C4 C5 Co1 59.3(5)
C3 C4 C5 C1 0.4(8)
C4 Co1 P1 O1 -42.5(3)
C4 Co1 P1 O2 65.1(3)
C4 Co1 P1 O7 -169.6(3)
C4 Co1 P2 O3 3.5(3)
C4 Co1 P2 O4 112.8(3)
C4 Co1 P2 O8 -122.1(3)
C4 Co1 P3 O5 -94.4(4)
C4 Co1 P3 O6 15.9(4)
C4 Co1 P3 O9 140.5(4)
C4 Co1 C1 C2 80.9(5)
C4 Co1 C1 C5 -36.5(5)
C4 Co1 C2 C1 -81.2(5)
C4 Co1 C2 C3 38.3(4)
C4 Co1 C3 C2 -117.3(6)
C4 Co1 C5 C1 119.6(7)
C5 Co1 P1 O1 -75.2(3)
C5 Co1 P1 O2 32.4(3)
C5 Co1 P1 O7 157.7(3)
C5 Co1 P2 O3 -18.5(3)
C5 Co1 P2 O4 90.8(3)
C5 Co1 P2 O8 -144.0(3)
C5 Co1 P3 O5 -23.6(6)
C5 Co1 P3 O6 86.6(6)
C5 Co1 P3 O9 -148.8(6)
C5 Co1 C1 C2 117.5(6)
C5 Co1 C2 C1 -38.5(4)
C5 Co1 C2 C3 81.0(5)
C5 Co1 C3 C2 -80.8(5)
C5 Co1 C3 C4 36.5(4)
C5 Co1 C4 C3 -119.8(6)
C5 C1 C2 Co1 61.2(5)
C5 C1 C2 C3 1.5(8)
C6 Co2 P4 O11 -37.4(3)
C6 Co2 P4 O12 72.9(3)
C6 Co2 P4 O17 -163.0(3)
C6 Co2 P5 O13 -7.9(4)
C6 Co2 P5 O14 101.5(4)
C6 Co2 P5 O18 -134.7(4)
C6 Co2 P6 O15 -81.1(3)
C6 Co2 P6 O16 27.3(3)
C6 Co2 P6 O19 152.5(3)
C6 Co2 C7 C8 118.0(6)
C6 Co2 C8 C7 -38.2(4)
C6 Co2 C8 C9 81.4(5)
C6 Co2 C9 C8 -80.6(4)
C6 Co2 C9 C10 37.1(4)
C6 Co2 C10 C9 -119.1(6)
C6 C7 C8 Co2 60.7(5)
C6 C7 C8 C9 0.6(8)
C7 Co2 P4 O11 -77.0(3)
C7 Co2 P4 O12 33.3(3)
C7 Co2 P4 O17 157.4(3)
C7 Co2 P5 O13 -13.3(3)
C7 Co2 P5 O14 96.1(3)
C7 Co2 P5 O18 -140.1(3)
C7 Co2 P6 O15 -58.3(7)
C7 Co2 P6 O16 50.1(7)
C7 Co2 P6 O19 175.3(6)
C7 Co2 C6 C10 -118.6(6)
C7 Co2 C8 C9 119.6(6)
C7 Co2 C9 C8 -37.0(4)
C7 Co2 C9 C10 80.8(5)
C7 Co2 C10 C6 37.9(4)
C7 Co2 C10 C9 -81.3(5)
C7 C6 C10 Co2 -60.1(5)
C7 C6 C10 C9 -0.2(8)
C7 C8 C9 Co2 59.7(5)
C7 C8 C9 C10 -0.8(8)
C8 Co2 P4 O11 -95.5(4)
C8 Co2 P4 O12 14.7(4)
C8 Co2 P4 O17 138.9(4)
C8 Co2 P5 O13 -49.1(3)
C8 Co2 P5 O14 60.3(3)
C8 Co2 P5 O18 -175.8(3)
C8 Co2 P6 O15 6.5(4)
C8 Co2 P6 O16 114.9(4)
C8 Co2 P6 O19 -119.9(4)
C8 Co2 C6 C7 37.8(4)
C8 Co2 C6 C10 -80.8(5)
C8 Co2 C7 C6 -118.0(6)
C8 Co2 C9 C10 117.8(6)
C8 Co2 C10 C6 81.1(4)
C8 Co2 C10 C9 -38.0(4)
C8 C9 C10 Co2 60.3(5)
C8 C9 C10 C6 0.6(8)
C9 Co2 P4 O11 -31.5(7)
C9 Co2 P4 O12 78.8(7)
C9 Co2 P4 O17 -157.1(7)
C9 Co2 P5 O13 -84.0(3)
C9 Co2 P5 O14 25.4(3)
C9 Co2 P5 O18 149.3(3)
C9 Co2 P6 O15 -12.7(3)
C9 Co2 P6 O16 95.7(3)
C9 Co2 P6 O19 -139.1(3)
C9 Co2 C6 C7 81.1(5)
C9 Co2 C6 C10 -37.5(4)
C9 Co2 C7 C6 -80.9(5)
C9 Co2 C7 C8 37.0(4)
C9 Co2 C8 C7 -119.6(6)
C9 Co2 C10 C6 119.1(6)
C10 Co2 P4 O11 -9.0(3)
C10 Co2 P4 O12 101.2(3)
C10 Co2 P4 O17 -134.6(3)
C10 Co2 P5 O13 -86.0(5)
C10 Co2 P5 O14 23.4(5)
C10 Co2 P5 O18 147.2(5)
C10 Co2 P6 O15 -52.3(3)
C10 Co2 P6 O16 56.1(3)
C10 Co2 P6 O19 -178.7(3)
C10 Co2 C6 C7 118.6(6)
C10 Co2 C7 C6 -37.4(4)
C10 Co2 C7 C8 80.6(5)
C10 Co2 C8 C7 -81.4(5)
C10 Co2 C8 C9 38.3(4)
C10 Co2 C9 C8 -117.8(6)
C10 C6 C7 Co2 60.6(5)
C10 C6 C7 C8 -0.3(8)
C15 O3 C15A C16A -60(2)
C15A O3 C15 C16 49(2)
